data_4082076
loop_
_publ_author_name
'Nagarajaprakash, R.'
'Ramakrishna, Buthanapalli'
'Mahesh, K.'
'Mobin, Shaikh M.'
'Manimaran, Bala.'

_publ_section_title
;
 One-Pot Synthesis of Ruthenium Metallacycles via Oxidative Addition of
 Diaryldichalcogen and Halogen across a Ru--Ru Bond
;
_journal_issue 24
_journal_name_full Organometallics
_journal_page_first 7292
_journal_paper_doi 10.1021/om400686q
_journal_volume 32
_journal_year 2013
_chemical_formula_moiety 'C18 H10 I2 O6 Ru2 Te2'
_chemical_formula_sum 'C18 H10 I2 O6 Ru2 Te2'
_chemical_formula_weight 1033.40
_chemical_name_systematic
;
 ?
;
_space_group_crystal_system triclinic
_space_group_IT_number 2
_space_group_name_Hall '-P 1'
_space_group_name_H-M_alt 'P -1'
_symmetry_space_group_name_Hall '-P 1'
_symmetry_space_group_name_H-M 'P -1'
_atom_sites_solution_hydrogens geom
_atom_sites_solution_primary direct
_atom_sites_solution_secondary difmap
_audit_creation_date 2011-10-31
_audit_creation_method
;
  Olex2 1.1
  (compiled Sep  7 2011 21:07:27, GUI svn.r3853)
;
_cell_angle_alpha 91.151(2)
_cell_angle_beta 95.976(3)
_cell_angle_gamma 111.780(3)
_cell_formula_units_Z 2
_cell_length_a 9.3236(3)
_cell_length_b 10.0685(3)
_cell_length_c 14.4129(5)
_cell_measurement_reflns_used 8200
_cell_measurement_temperature 150(2)
_cell_measurement_theta_max 32.7391
_cell_measurement_theta_min 3.4680
_cell_volume 1247.07(8)
_computing_cell_refinement 'CrysAlis RED, Oxford Diffraction Ltd.,'
_computing_data_collection 'CrysAlis CCD, Oxford Diffraction Ltd.,'
_computing_data_reduction 'CrysAlis RED, Oxford Diffraction Ltd.,'
_computing_molecular_graphics
;
O. V. Dolomanov, L. J. Bourhis, R. J. Gildea, J. A. K. Howard and H. Puschmann,
OLEX2: a complete structure solution, refinement and analysis program.
J. Appl. Cryst. (2009). 42, 339-341.
;
_computing_publication_material
;
O. V. Dolomanov, L. J. Bourhis, R. J. Gildea, J. A. K. Howard and H. Puschmann,
OLEX2: a complete structure solution, refinement and analysis program.
J. Appl. Cryst. (2009). 42, 339-341.
;
_computing_structure_refinement
;
SHELXL, G.M. Sheldrick, Acta Cryst.
2008). A64, 112-122
;
_computing_structure_solution 'SHELXS-97 (Sheldrick, 1997)'
_diffrn_ambient_temperature 150(2)
_diffrn_detector_area_resol_mean 15.9948
_diffrn_measured_fraction_theta_full 0.997
_diffrn_measured_fraction_theta_max 0.997
_diffrn_measurement_device_type 'OXFORD DIFFRACTION XCALIBUR-S'
_diffrn_measurement_method \w/q-scan
_diffrn_radiation_monochromator graphite
_diffrn_radiation_type MoK\a
_diffrn_radiation_wavelength 0.71073
_diffrn_reflns_av_R_equivalents 0.0219
_diffrn_reflns_av_unetI/netI 0.0264
_diffrn_reflns_limit_h_max 11
_diffrn_reflns_limit_h_min -7
_diffrn_reflns_limit_k_max 9
_diffrn_reflns_limit_k_min -11
_diffrn_reflns_limit_l_max 17
_diffrn_reflns_limit_l_min -17
_diffrn_reflns_number 8772
_diffrn_reflns_theta_full 25.00
_diffrn_reflns_theta_max 25.00
_diffrn_reflns_theta_min 3.48
_diffrn_source 'Enhance (Mo) X-ray Source'
_exptl_absorpt_coefficient_mu 6.009
_exptl_absorpt_correction_T_max 0.4867
_exptl_absorpt_correction_T_min 0.3387
_exptl_absorpt_correction_type multi-scan
_exptl_absorpt_process_details
;
CrysAlis RED, Oxford Diffraction Ltd.,
Version 1.171.31.7 (release 18-10-2006 CrysAlis171 .NET)
(compiled Oct 18 2006,16:28:17)
Empirical absorption correction using spherical harmonics,
 implemented in SCALE3 ABSPACK scaling algorithm.
;
_exptl_crystal_colour colorless
_exptl_crystal_density_diffrn 2.752
_exptl_crystal_density_method 'not measured'
_exptl_crystal_description block
_exptl_crystal_F_000 928
_exptl_crystal_size_max 0.23
_exptl_crystal_size_mid 0.18
_exptl_crystal_size_min 0.14
_refine_diff_density_max 0.710
_refine_diff_density_min -0.881
_refine_diff_density_rms 0.153
_refine_ls_extinction_method none
_refine_ls_goodness_of_fit_ref 0.986
_refine_ls_hydrogen_treatment riding
_refine_ls_matrix_type full
_refine_ls_number_parameters 271
_refine_ls_number_reflns 4373
_refine_ls_number_restraints 0
_refine_ls_restrained_S_all 0.986
_refine_ls_R_factor_all 0.0263
_refine_ls_R_factor_gt 0.0201
_refine_ls_shift/su_max 0.001
_refine_ls_shift/su_mean 0.000
_refine_ls_structure_factor_coef Fsqd
_refine_ls_weighting_details 'calc w=1/[\s^2^(Fo^2^)+(0.0242P)^2^+0.0000P] where P=(Fo^2^+2Fc^2^)/3'
_refine_ls_weighting_scheme calc
_refine_ls_wR_factor_gt 0.0426
_refine_ls_wR_factor_ref 0.0437
_reflns_number_gt 3766
_reflns_number_total 4373
_reflns_threshold_expression >2sigma(I)
_cod_data_source_file om400686q_si_002.cif
_cod_data_source_block 10
_cod_original_cell_volume 1247.07(7)
_cod_database_code 4082076

loop_
_space_group_symop_id
_space_group_symop_operation_xyz
1 'x, y, z'
2 '-x, -y, -z'

loop_
_atom_site_label
_atom_site_type_symbol
_atom_site_fract_x
_atom_site_fract_y
_atom_site_fract_z
_atom_site_U_iso_or_equiv
_atom_site_adp_type
_atom_site_occupancy
_atom_site_symmetry_multiplicity
_atom_site_calc_flag
_atom_site_refinement_flags
Ru1 Ru 0.84288(4) 0.43137(3) 0.28438(2) 0.01450(7) Uani 1 1 d .
Ru2 Ru 1.11649(4) 0.22097(3) 0.21883(2) 0.01707(8) Uani 1 1 d .
Te1 Te 0.99385(3) 0.27611(2) 0.371474(17) 0.01449(7) Uani 1 1 d .
Te2 Te 1.01210(3) 0.41839(2) 0.145052(18) 0.01674(7) Uani 1 1 d .
I1 I 1.09026(3) 0.66938(2) 0.360940(19) 0.02142(7) Uani 1 1 d .
I2 I 1.37929(3) 0.45201(3) 0.28000(2) 0.02820(8) Uani 1 1 d .
O1 O 0.5721(4) 0.1696(3) 0.1970(2) 0.0330(7) Uani 1 1 d .
O2 O 0.6851(4) 0.4502(3) 0.4586(2) 0.0288(7) Uani 1 1 d .
O3 O 0.7461(4) 0.6510(3) 0.1767(2) 0.0372(8) Uani 1 1 d .
O4 O 0.8092(4) -0.0225(3) 0.1533(2) 0.0412(8) Uani 1 1 d .
O5 O 1.2794(4) 0.0553(3) 0.3362(2) 0.0374(8) Uani 1 1 d .
O6 O 1.2764(5) 0.2065(4) 0.0454(3) 0.0565(11) Uani 1 1 d .
C1 C 0.6753(5) 0.2672(4) 0.2301(3) 0.0207(9) Uani 1 1 d .
C2 C 0.7436(5) 0.4432(4) 0.3947(3) 0.0209(9) Uani 1 1 d .
C3 C 0.7762(5) 0.5672(4) 0.2169(3) 0.0234(9) Uani 1 1 d .
C4 C 0.9238(6) 0.0679(4) 0.1782(3) 0.0260(10) Uani 1 1 d .
C5 C 1.2145(5) 0.1132(4) 0.2926(3) 0.0244(9) Uani 1 1 d .
C6 C 1.2170(6) 0.2102(5) 0.1095(3) 0.0312(11) Uani 1 1 d .
C7 C 0.8185(5) 0.0708(4) 0.3896(3) 0.0180(8) Uani 1 1 d .
C8 C 0.6674(5) 0.0532(4) 0.3984(3) 0.0226(9) Uani 1 1 d .
H8 H 0.6359 0.1327 0.3938 0.027 Uiso 1 1 calc R
C9 C 0.5597(5) -0.0824(4) 0.4141(3) 0.0262(10) Uani 1 1 d .
H9 H 0.4543 -0.0956 0.4183 0.031 Uiso 1 1 calc R
C10 C 0.6064(5) -0.1955(4) 0.4234(3) 0.0286(10) Uani 1 1 d .
H10 H 0.5333 -0.2870 0.4348 0.034 Uiso 1 1 calc R
C11 C 0.7582(5) -0.1782(4) 0.4164(3) 0.0275(10) Uani 1 1 d .
H11 H 0.7898 -0.2573 0.4231 0.033 Uiso 1 1 calc R
C12 C 0.8660(5) -0.0439(4) 0.3994(3) 0.0238(9) Uani 1 1 d .
H12 H 0.9711 -0.0314 0.3945 0.029 Uiso 1 1 calc R
C13 C 0.8429(5) 0.3065(4) 0.0296(3) 0.0266(10) Uani 1 1 d .
C14 C 0.8807(7) 0.2248(5) -0.0334(3) 0.0451(14) Uani 1 1 d .
H14 H 0.9747 0.2084 -0.0215 0.054 Uiso 1 1 calc R
C15 C 0.7803(9) 0.1661(5) -0.1148(4) 0.0616(19) Uani 1 1 d .
H15 H 0.8061 0.1080 -0.1577 0.074 Uiso 1 1 calc R
C16 C 0.6474(8) 0.1896(6) -0.1344(4) 0.0612(18) Uani 1 1 d .
H16 H 0.5815 0.1500 -0.1910 0.073 Uiso 1 1 calc R
C17 C 0.6086(6) 0.2708(6) -0.0721(4) 0.0530(16) Uani 1 1 d .
H17 H 0.5143 0.2866 -0.0846 0.064 Uiso 1 1 calc R
C18 C 0.7077(6) 0.3305(6) 0.0098(3) 0.0403(12) Uani 1 1 d .
H18 H 0.6814 0.3884 0.0525 0.048 Uiso 1 1 calc R

loop_
_atom_site_aniso_label
_atom_site_aniso_U_11
_atom_site_aniso_U_22
_atom_site_aniso_U_33
_atom_site_aniso_U_23
_atom_site_aniso_U_13
_atom_site_aniso_U_12
Ru1 0.01252(17) 0.01370(15) 0.01717(17) 0.00221(12) 0.00200(12) 0.00466(13)
Ru2 0.01758(18) 0.01720(15) 0.01766(18) -0.00045(12) 0.00327(13) 0.00771(13)
Te1 0.01371(14) 0.01388(12) 0.01558(14) 0.00095(9) 0.00123(10) 0.00495(10)
Te2 0.01663(15) 0.01669(13) 0.01605(14) 0.00234(10) 0.00300(10) 0.00494(11)
I1 0.01840(15) 0.01607(13) 0.02673(16) -0.00195(10) 0.00275(11) 0.00309(11)
I2 0.01420(15) 0.02774(15) 0.03975(18) -0.00044(12) 0.00144(12) 0.00510(12)
O1 0.028(2) 0.0278(16) 0.0298(19) -0.0029(14) -0.0029(14) -0.0030(15)
O2 0.0314(19) 0.0340(16) 0.0238(18) 0.0028(13) 0.0090(14) 0.0139(15)
O3 0.034(2) 0.0370(17) 0.047(2) 0.0195(16) 0.0055(16) 0.0195(16)
O4 0.039(2) 0.0287(17) 0.040(2) -0.0055(15) -0.0096(16) -0.0021(16)
O5 0.039(2) 0.0352(18) 0.043(2) 0.0050(15) 0.0002(16) 0.0209(17)
O6 0.064(3) 0.083(3) 0.039(2) 0.009(2) 0.027(2) 0.041(2)
C1 0.019(2) 0.026(2) 0.019(2) 0.0042(17) 0.0052(17) 0.0100(19)
C2 0.019(2) 0.0159(19) 0.028(3) 0.0029(17) -0.0003(18) 0.0072(17)
C3 0.018(2) 0.025(2) 0.029(2) 0.0053(18) 0.0057(18) 0.0103(19)
C4 0.036(3) 0.024(2) 0.020(2) -0.0002(18) 0.0001(19) 0.014(2)
C5 0.028(3) 0.023(2) 0.025(2) 0.0016(18) 0.0064(19) 0.012(2)
C6 0.033(3) 0.032(2) 0.034(3) 0.003(2) 0.007(2) 0.018(2)
C7 0.023(2) 0.0148(19) 0.015(2) -0.0007(15) 0.0032(16) 0.0055(17)
C8 0.021(2) 0.022(2) 0.028(2) 0.0071(17) 0.0061(18) 0.0104(18)
C9 0.021(2) 0.026(2) 0.027(3) 0.0039(18) 0.0061(19) 0.0030(19)
C10 0.032(3) 0.013(2) 0.030(3) 0.0002(17) 0.008(2) -0.0051(18)
C11 0.037(3) 0.015(2) 0.030(3) 0.0038(17) 0.006(2) 0.009(2)
C12 0.024(3) 0.023(2) 0.027(2) 0.0049(17) 0.0068(18) 0.0114(19)
C13 0.032(3) 0.024(2) 0.016(2) 0.0052(17) -0.0009(18) 0.002(2)
C14 0.079(4) 0.037(3) 0.025(3) -0.004(2) -0.012(3) 0.034(3)
C15 0.119(6) 0.029(3) 0.031(3) -0.010(2) -0.020(3) 0.029(3)
C16 0.076(5) 0.041(3) 0.033(3) 0.006(3) -0.023(3) -0.009(3)
C17 0.032(3) 0.083(4) 0.022(3) 0.018(3) -0.003(2) -0.002(3)
C18 0.027(3) 0.058(3) 0.024(3) 0.008(2) 0.002(2) 0.004(2)

loop_
_atom_type_symbol
_atom_type_description
_atom_type_scat_dispersion_real
_atom_type_scat_dispersion_imag
_atom_type_scat_source
C C 0.0033 0.0016 'International Tables Vol C Tables 4.2.6.8 and 6.1.1.4'
H H 0.0000 0.0000 'International Tables Vol C Tables 4.2.6.8 and 6.1.1.4'
O O 0.0106 0.0060 'International Tables Vol C Tables 4.2.6.8 and 6.1.1.4'
I I -0.4742 1.8119 'International Tables Vol C Tables 4.2.6.8 and 6.1.1.4'
Te Te -0.5308 1.6751 'International Tables Vol C Tables 4.2.6.8 and 6.1.1.4'
Ru Ru -1.2594 0.8363 'International Tables Vol C Tables 4.2.6.8 and 6.1.1.4'

loop_
_geom_angle_atom_site_label_1
_geom_angle_atom_site_label_2
_geom_angle_atom_site_label_3
_geom_angle
Te1 Ru1 I1 86.280(12)
Te2 Ru1 Te1 82.833(11)
Te2 Ru1 I1 88.311(12)
C1 Ru1 Te1 93.40(12)
C1 Ru1 Te2 90.59(12)
C1 Ru1 I1 178.89(12)
C1 Ru1 C2 93.99(17)
C1 Ru1 C3 95.28(17)
C2 Ru1 Te1 91.69(11)
C2 Ru1 Te2 173.07(12)
C2 Ru1 I1 87.09(12)
C3 Ru1 Te1 168.47(12)
C3 Ru1 Te2 89.49(12)
C3 Ru1 I1 84.90(13)
C3 Ru1 C2 95.25(16)
Te1 Ru2 I2 87.351(12)
Te2 Ru2 Te1 82.660(11)
Te2 Ru2 I2 84.484(12)
C4 Ru2 Te1 89.52(13)
C4 Ru2 Te2 92.13(12)
C4 Ru2 I2 175.66(12)
C4 Ru2 C5 98.08(18)
C4 Ru2 C6 96.50(19)
C5 Ru2 Te1 90.02(12)
C5 Ru2 Te2 167.39(13)
C5 Ru2 I2 84.93(13)
C5 Ru2 C6 94.21(17)
C6 Ru2 Te1 172.08(13)
C6 Ru2 Te2 91.95(12)
C6 Ru2 I2 86.36(14)
Ru1 Te1 Ru2 96.126(12)
C7 Te1 Ru1 106.22(11)
C7 Te1 Ru2 102.36(10)
Ru2 Te2 Ru1 96.435(12)
C13 Te2 Ru1 104.75(12)
C13 Te2 Ru2 105.22(11)
O1 C1 Ru1 178.5(4)
O2 C2 Ru1 179.6(4)
O3 C3 Ru1 176.0(4)
O4 C4 Ru2 179.3(4)
O5 C5 Ru2 176.5(4)
O6 C6 Ru2 178.7(4)
C8 C7 Te1 122.4(3)
C8 C7 C12 120.2(3)
C12 C7 Te1 117.2(3)
C7 C8 H8 120.1
C7 C8 C9 119.7(4)
C9 C8 H8 120.1
C8 C9 H9 120.0
C10 C9 C8 120.0(4)
C10 C9 H9 120.0
C9 C10 H10 119.7
C9 C10 C11 120.5(4)
C11 C10 H10 119.7
C10 C11 H11 120.0
C10 C11 C12 119.9(4)
C12 C11 H11 120.0
C7 C12 C11 119.5(4)
C7 C12 H12 120.2
C11 C12 H12 120.2
C14 C13 Te2 118.7(4)
C14 C13 C18 119.0(5)
C18 C13 Te2 121.6(3)
C13 C14 H14 120.3
C13 C14 C15 119.5(6)
C15 C14 H14 120.3
C14 C15 H15 119.2
C16 C15 C14 121.7(6)
C16 C15 H15 119.2
C15 C16 H16 120.4
C15 C16 C17 119.3(5)
C17 C16 H16 120.4
C16 C17 H17 120.1
C16 C17 C18 119.8(6)
C18 C17 H17 120.1
C13 C18 C17 120.8(5)
C13 C18 H18 119.6
C17 C18 H18 119.6

loop_
_geom_bond_atom_site_label_1
_geom_bond_atom_site_label_2
_geom_bond_distance
Ru1 Te1 2.7101(4)
Ru1 Te2 2.7094(4)
Ru1 I1 2.7463(4)
Ru1 C1 1.888(4)
Ru1 C2 1.944(4)
Ru1 C3 1.940(4)
Ru2 Te1 2.7206(4)
Ru2 Te2 2.7082(4)
Ru2 I2 2.7258(4)
Ru2 C4 1.907(5)
Ru2 C5 1.930(4)
Ru2 C6 1.936(5)
Te1 C7 2.149(4)
Te2 C13 2.142(4)
O1 C1 1.141(5)
O2 C2 1.132(5)
O3 C3 1.134(4)
O4 C4 1.133(5)
O5 C5 1.139(5)
O6 C6 1.132(5)
C7 C8 1.373(6)
C7 C12 1.387(5)
C8 H8 0.9500
C8 C9 1.402(5)
C9 H9 0.9500
C9 C10 1.366(6)
C10 H10 0.9500
C10 C11 1.375(6)
C11 H11 0.9500
C11 C12 1.398(6)
C12 H12 0.9500
C13 C14 1.369(6)
C13 C18 1.372(7)
C14 H14 0.9500
C14 C15 1.392(7)
C15 H15 0.9500
C15 C16 1.348(9)
C16 H16 0.9500
C16 C17 1.366(8)
C17 H17 0.9500
C17 C18 1.393(7)
C18 H18 0.9500

loop_
_geom_torsion_atom_site_label_1
_geom_torsion_atom_site_label_2
_geom_torsion_atom_site_label_3
_geom_torsion_atom_site_label_4
_geom_torsion
Ru1 Te1 C7 C8 -28.3(4)
Ru1 Te1 C7 C12 156.4(3)
Ru1 Te2 C13 C14 -149.7(3)
Ru1 Te2 C13 C18 39.7(4)
Ru2 Te1 C7 C8 -128.6(3)
Ru2 Te1 C7 C12 56.2(3)
Ru2 Te2 C13 C14 -48.7(3)
Ru2 Te2 C13 C18 140.7(3)
Te1 Ru1 Te2 Ru2 10.600(12)
Te1 Ru1 Te2 C13 118.23(11)
Te1 Ru1 C1 O1 162(14)
Te1 Ru1 C2 O2 -159(53)
Te1 Ru1 C3 O3 -1(6)
Te1 Ru2 Te2 Ru1 -10.563(12)
Te1 Ru2 Te2 C13 -117.79(12)
Te1 Ru2 C4 O4 126(36)
Te1 Ru2 C5 O5 -106(6)
Te1 Ru2 C6 O6 -13(21)
Te1 C7 C8 C9 -177.3(3)
Te1 C7 C12 C11 176.6(3)
Te2 Ru1 Te1 Ru2 -10.545(12)
Te2 Ru1 Te1 C7 -115.34(10)
Te2 Ru1 C1 O1 -115(14)
Te2 Ru1 C2 O2 163(100)
Te2 Ru1 C3 O3 -49(5)
Te2 Ru2 Te1 Ru1 10.554(12)
Te2 Ru2 Te1 C7 118.68(11)
Te2 Ru2 C4 O4 44(36)
Te2 Ru2 C5 O5 -51(6)
Te2 Ru2 C6 O6 34(20)
Te2 C13 C14 C15 -172.0(4)
Te2 C13 C18 C17 171.7(3)
I1 Ru1 Te1 Ru2 -99.307(13)
I1 Ru1 Te1 C7 155.90(10)
I1 Ru1 Te2 Ru2 97.063(13)
I1 Ru1 Te2 C13 -155.31(11)
I1 Ru1 C1 O1 -125(12)
I1 Ru1 C2 O2 115(53)
I1 Ru1 C3 O3 40(5)
I2 Ru2 Te1 Ru1 95.330(12)
I2 Ru2 Te1 C7 -156.55(11)
I2 Ru2 Te2 Ru1 -98.593(13)
I2 Ru2 Te2 C13 154.18(12)
I2 Ru2 C4 O4 83(37)
I2 Ru2 C5 O5 -18(6)
I2 Ru2 C6 O6 -50(20)
C1 Ru1 Te1 Ru2 79.62(12)
C1 Ru1 Te1 C7 -25.17(15)
C1 Ru1 Te2 Ru2 -82.75(12)
C1 Ru1 Te2 C13 24.87(16)
C1 Ru1 C2 O2 -65(53)
C1 Ru1 C3 O3 -139(5)
C2 Ru1 Te1 Ru2 173.72(12)
C2 Ru1 Te1 C7 68.93(15)
C2 Ru1 Te2 Ru2 48.7(9)
C2 Ru1 Te2 C13 156.3(9)
C2 Ru1 C1 O1 70(14)
C2 Ru1 C3 O3 126(5)
C3 Ru1 Te1 Ru2 -59.2(6)
C3 Ru1 Te1 C7 -164.0(6)
C3 Ru1 Te2 Ru2 -178.03(13)
C3 Ru1 Te2 C13 -70.40(17)
C3 Ru1 C1 O1 -26(14)
C3 Ru1 C2 O2 30(53)
C4 Ru2 Te1 Ru1 -81.66(12)
C4 Ru2 Te1 C7 26.46(16)
C4 Ru2 Te2 Ru1 78.67(13)
C4 Ru2 Te2 C13 -28.55(17)
C4 Ru2 C5 O5 165(6)
C4 Ru2 C6 O6 127(20)
C5 Ru2 Te1 Ru1 -179.74(13)
C5 Ru2 Te1 C7 -71.62(17)
C5 Ru2 Te2 Ru1 -65.5(6)
C5 Ru2 Te2 C13 -172.7(6)
C5 Ru2 C4 O4 -144(36)
C5 Ru2 C6 O6 -135(20)
C6 Ru2 Te1 Ru1 57.9(10)
C6 Ru2 Te1 C7 166.1(10)
C6 Ru2 Te2 Ru1 175.26(14)
C6 Ru2 Te2 C13 68.03(19)
C6 Ru2 C4 O4 -48(36)
C6 Ru2 C5 O5 68(6)
C7 C8 C9 C10 1.9(6)
C8 C7 C12 C11 1.2(6)
C8 C9 C10 C11 -0.7(7)
C9 C10 C11 C12 -0.2(7)
C10 C11 C12 C7 0.0(6)
C12 C7 C8 C9 -2.1(6)
C13 C14 C15 C16 1.2(9)
C14 C13 C18 C17 1.1(7)
C14 C15 C16 C17 -1.2(9)
C15 C16 C17 C18 1.2(8)
C16 C17 C18 C13 -1.2(7)
C18 C13 C14 C15 -1.1(7)
